data_1525927
loop_
_publ_author_name
'Du Honglin'
'Zhang, B.-S.'
'Chang, H.'
'Zhang, X.-D.'
'Yang, Y.-C.'

_publ_section_title
;
 Neutron and X-ray diffraction studies on Nd (Fe, Si)11 C1.5 alloy
;
_journal_name_full 'Yuanzineng Kexue Jishu'
_journal_page_first 289
_journal_page_last 292
_journal_volume 35
_journal_year 2001
_chemical_formula_sum 'C1.213 Fe9.196 Nd Si1.804'
_chemical_name_systematic 'Nd (Fe9.196 Si1.804) C1.213'
_space_group_IT_number 141
_symmetry_space_group_name_Hall '-I 4bd 2'
_symmetry_space_group_name_H-M 'I 41/a m d :2'
_cell_angle_alpha 90
_cell_angle_beta 90
_cell_angle_gamma 90
_cell_formula_units_Z 4
_cell_length_a 10.1053
_cell_length_b 10.1053
_cell_length_c 6.5488
_cell_volume 668.744
_citation_journal_id_ASTM YKJIEZ
_cod_data_source_file DuHonglin_YKJIEZ_2001_1979.cif
_cod_data_source_block C1.213Fe9.196Nd1Si1.804
_cod_original_cell_volume 668.7444
_cod_original_formula_sum 'C1.213 Fe9.196 Nd1 Si1.804'
_cod_database_code 1525927

loop_
_symmetry_equiv_pos_as_xyz
x,y,z
-y+1/4,x+3/4,z+1/4
-x+1/2,-y,z+1/2
y+1/4,-x+1/4,z+3/4
x,-y,-z
y+1/4,x+3/4,-z+1/4
-x+1/2,y,-z+1/2
-y+1/4,-x+1/4,-z+3/4
-x,-y,-z
y-1/4,-x-3/4,-z-1/4
x-1/2,y,-z-1/2
-y-1/4,x-1/4,-z-3/4
-x,y,z
-y-1/4,-x-3/4,z-1/4
x-1/2,-y,z-1/2
y-1/4,x-1/4,z-3/4
x+1/2,y+1/2,z+1/2
-y+3/4,x+5/4,z+3/4
-x+1,-y+1/2,z+1
y+3/4,-x+3/4,z+5/4
x+1/2,-y+1/2,-z+1/2
y+3/4,x+5/4,-z+3/4
-x+1,y+1/2,-z+1
-y+3/4,-x+3/4,-z+5/4
-x+1/2,-y+1/2,-z+1/2
y+1/4,-x-1/4,-z+1/4
x,y+1/2,-z
-y+1/4,x+1/4,-z-1/4
-x+1/2,y+1/2,z+1/2
-y+1/4,-x-1/4,z+1/4
x,-y+1/2,z
y+1/4,x+1/4,z-1/4

loop_
_atom_site_label
_atom_site_type_symbol
_atom_site_fract_x
_atom_site_fract_y
_atom_site_fract_z
_atom_site_occupancy
_atom_site_U_iso_or_equiv
Fe3 Fe 0 0 0.5 0.0981 0.0
C1 C 0 0 0 0.6065 0.0
Fe2 Fe 0.1247 0.0451 0.1936 1 0.0
Nd1 Nd 0 0.75 0.125 1 0.0
Si1 Si 0 0 0.5 0.9019 0.0
Fe1 Fe 0 0.25 0.375 1 0.0
